data_7034302
loop_
_publ_author_name
'Wilson, Gleason L. O.'
'Abraha, Medhanei'
'Krause, Jeanette A.'
'Guan, Hairong'

_publ_section_title
;
 Reactions of phenylacetylene with nickel POCOP-pincer hydride complexes
 resulting in different outcomes from their palladium analogues.
;
_journal_issue 27
_journal_name_full 'Dalton transactions (Cambridge, England : 2003)'
_journal_page_first 12128
_journal_page_last 12136
_journal_paper_doi 10.1039/c5dt00161g
_journal_volume 44
_journal_year 2015
_chemical_formula_moiety 'C34 H44 Ni O2 P2'
_chemical_formula_sum 'C34 H44 Ni O2 P2'
_chemical_formula_weight 605.34
_chemical_name_systematic
; 
 ? 
;
_space_group_IT_number 92
_symmetry_cell_setting tetragonal
_symmetry_space_group_name_Hall 'P 4abw 2nw'
_symmetry_space_group_name_H-M 'P 41 21 2'
_atom_sites_solution_hydrogens geom
_atom_sites_solution_primary direct
_atom_sites_solution_secondary difmap
_audit_creation_method SHELXL-97
_cell_angle_alpha 90.00
_cell_angle_beta 90.00
_cell_angle_gamma 90.00
_cell_formula_units_Z 4
_cell_length_a 14.3061(2)
_cell_length_b 14.3061(2)
_cell_length_c 15.3464(2)
_cell_measurement_reflns_used 9095
_cell_measurement_temperature 150(2)
_cell_measurement_theta_max 67.65
_cell_measurement_theta_min 4.22
_cell_volume 3140.86(7)
_computing_cell_refinement 'Bruker SAINT v7.66A'
_computing_data_collection 'Bruker SMART v5.634'
_computing_data_reduction 'Bruker SAINT v7.66A'
_computing_molecular_graphics 'Bruker SHELXTL v6.14'
_computing_publication_material 'Bruker SHELXTL v6.14'
_computing_structure_refinement 'Bruker SHELXTL v6.14'
_computing_structure_solution 'Bruker SHELXTL v6.14'
_diffrn_ambient_temperature 150(2)
_diffrn_measured_fraction_theta_full 0.999
_diffrn_measured_fraction_theta_max 0.999
_diffrn_measurement_device_type 'Bruker SMART6000 CCD'
_diffrn_measurement_method '\w scans'
_diffrn_radiation_monochromator graphite
_diffrn_radiation_source 'fine-focus sealed tube'
_diffrn_radiation_type CuK\a
_diffrn_radiation_wavelength 1.54178
_diffrn_reflns_av_R_equivalents 0.0534
_diffrn_reflns_av_sigmaI/netI 0.0276
_diffrn_reflns_limit_h_max 17
_diffrn_reflns_limit_h_min -16
_diffrn_reflns_limit_k_max 17
_diffrn_reflns_limit_k_min -17
_diffrn_reflns_limit_l_max 18
_diffrn_reflns_limit_l_min -18
_diffrn_reflns_number 27280
_diffrn_reflns_theta_full 67.98
_diffrn_reflns_theta_max 67.98
_diffrn_reflns_theta_min 4.22
_exptl_absorpt_coefficient_mu 2.065
_exptl_absorpt_correction_T_max 0.7075
_exptl_absorpt_correction_T_min 0.6056
_exptl_absorpt_correction_type multi-scan
_exptl_absorpt_process_details 'SADABS v2008/1 (Sheldrick)'
_exptl_crystal_colour 'pale yellow'
_exptl_crystal_density_diffrn 1.280
_exptl_crystal_density_method 'not measured'
_exptl_crystal_description 'irregular block'
_exptl_crystal_F_000 1288
_exptl_crystal_size_max 0.27
_exptl_crystal_size_mid 0.21
_exptl_crystal_size_min 0.18
_refine_diff_density_max 0.349
_refine_diff_density_min -0.193
_refine_diff_density_rms 0.048
_refine_ls_abs_structure_details 'Flack H D (1983), Acta Cryst. A39, 876-881, 1165 Friedel pairs'
_refine_ls_abs_structure_Flack -0.04(3)
_refine_ls_extinction_method none
_refine_ls_goodness_of_fit_ref 1.048
_refine_ls_hydrogen_treatment constr
_refine_ls_matrix_type full
_refine_ls_number_parameters 207
_refine_ls_number_reflns 2860
_refine_ls_number_restraints 1
_refine_ls_restrained_S_all 1.057
_refine_ls_R_factor_all 0.0408
_refine_ls_R_factor_gt 0.0360
_refine_ls_shift/su_max 0.001
_refine_ls_shift/su_mean 0.000
_refine_ls_structure_factor_coef Fsqd
_refine_ls_weighting_details 'calc w=1/[\s^2^(Fo^2^)+(0.0529P)^2^+0.9617P] where P=(Fo^2^+2Fc^2^)/3'
_refine_ls_weighting_scheme calc
_refine_ls_wR_factor_gt 0.0906
_refine_ls_wR_factor_ref 0.0940
_reflns_number_gt 2607
_reflns_number_total 2860
_reflns_threshold_expression >2\s(I)
_cod_data_source_file c5dt00161g3.cif
_cod_data_source_block 7b
_cod_depositor_comments
;
The following automatic conversions were performed:

'_symmetry_cell_setting' value 'Tetragonal' changed to 'tetragonal'
according to
/usr/data/users/saulius/crontab/automatic-downloads/rss-feeds/RSC/lib/dictionaries/cif_core.dic
dictionary named 'cif_core.dic' version 2.4.2 from 2011-04-26.

Automatic conversion script
Id: cif_fix_values 3105 2015-03-04 15:46:00Z robertas 

 Adding full bibliography for 7034299--7034302.cif.
;
_cod_original_sg_symbol_H-M P4(1)2(1)2
_cod_database_code 7034302

loop_
_symmetry_equiv_pos_as_xyz
'x, y, z'
'-x, -y, z+1/2'
'-y+1/2, x+1/2, z+1/4'
'y+1/2, -x+1/2, z+3/4'
'-x+1/2, y+1/2, -z+1/4'
'x+1/2, -y+1/2, -z+3/4'
'y, x, -z'
'-y, -x, -z+1/2'

loop_
_atom_site_label
_atom_site_type_symbol
_atom_site_fract_x
_atom_site_fract_y
_atom_site_fract_z
_atom_site_U_iso_or_equiv
_atom_site_adp_type
_atom_site_occupancy
_atom_site_symmetry_multiplicity
_atom_site_calc_flag
_atom_site_refinement_flags
_atom_site_disorder_assembly
_atom_site_disorder_group
Ni Ni 0.31656(2) 0.68344(2) 0.7500 0.02857(16) Uani 1 2 d S . .
P1 P 0.30920(4) 0.70470(4) 0.61231(4) 0.03158(16) Uani 1 1 d . . .
O1 O 0.23324(13) 0.79027(12) 0.59578(11) 0.0378(4) Uani 1 1 d . . .
C1 C 0.22317(14) 0.77683(14) 0.7500 0.0272(6) Uani 1 2 d S . .
C2 C 0.19234(16) 0.81935(16) 0.67357(14) 0.0299(5) Uani 1 1 d . . .
C3 C 0.12388(17) 0.88792(18) 0.67161(17) 0.0374(6) Uani 1 1 d . . .
H3 H 0.1045 0.9152 0.6182 0.045 Uiso 1 1 calc R . .
C4 C 0.08477(16) 0.91523(16) 0.7500 0.0412(8) Uani 1 2 d S . .
H4 H 0.0378 0.9622 0.7500 0.049 Uiso 1 2 calc SR . .
C7 C 0.2600(2) 0.6097(2) 0.54880(17) 0.0396(7) Uani 1 1 d . B .
H7 H 0.3075 0.5585 0.5469 0.048 Uiso 1 1 calc R . .
C8 C 0.2341(3) 0.6339(3) 0.45426(19) 0.0670(11) Uani 1 1 d . . .
H8A H 0.2149 0.7002 0.4498 0.080 Uiso 0.50 1 calc PR A 1
H8B H 0.2883 0.6235 0.4153 0.080 Uiso 0.50 1 calc PR A 1
H8C H 0.2707 0.5965 0.4120 0.080 Uiso 0.50 1 d PR A 2
H8D H 0.2434 0.7012 0.4421 0.080 Uiso 0.50 1 d PR A 2
C9A C 0.1556(13) 0.5716(10) 0.4295(9) 0.092(5) Uani 0.50 1 d P B 1
H9B H 0.1804 0.5262 0.3885 0.110 Uiso 0.50 1 d P C 1
H9A H 0.1095 0.5961 0.3922 0.110 Uiso 1 1 d . . .
C9B C 0.1271(13) 0.6071(10) 0.4523(10) 0.098(6) Uani 0.50 1 d P B 2
H9C H 0.0838 0.6587 0.4598 0.118 Uiso 0.50 1 d P D 2
C10 C 0.1152(3) 0.5340(3) 0.5133(3) 0.0822(12) Uani 1 1 d . . .
H10A H 0.0493 0.5544 0.5192 0.099 Uiso 0.50 1 calc PR B 1
H10B H 0.1163 0.4648 0.5124 0.099 Uiso 0.50 1 calc PR B 1
H10C H 0.1405 0.4742 0.4910 0.099 Uiso 0.50 1 d PR B 2
H10D H 0.0485 0.5255 0.5289 0.099 Uiso 0.50 1 d PR B 2
C11 C 0.1712(2) 0.5693(2) 0.5896(2) 0.0518(8) Uani 1 1 d . B .
H11A H 0.1864 0.5177 0.6302 0.062 Uiso 1 1 calc R . .
H11B H 0.1363 0.6181 0.6218 0.062 Uiso 1 1 calc R . .
C12 C 0.4097(2) 0.7479(2) 0.55153(19) 0.0432(7) Uani 1 1 d . F .
H12 H 0.3894 0.7633 0.4909 0.052 Uiso 1 1 calc R . .
C13 C 0.4904(2) 0.6761(2) 0.5472(2) 0.0563(8) Uani 1 1 d D . .
H13A H 0.4862 0.6309 0.5959 0.068 Uiso 0.50 1 calc PR E 1
H13B H 0.4890 0.6414 0.4914 0.068 Uiso 0.50 1 calc PR E 1
H13C H 0.5089 0.6648 0.4880 0.068 Uiso 0.50 1 d PR E 2
H13D H 0.4729 0.6181 0.5740 0.068 Uiso 0.50 1 d PR E 2
C14A C 0.5770(8) 0.7336(9) 0.5543(8) 0.079(4) Uani 0.50 1 d P F 1
H14A H 0.5906 0.7677 0.4996 0.095 Uiso 0.50 1 calc PR F 1
H14B H 0.6319 0.6954 0.5709 0.095 Uiso 0.50 1 calc PR F 1
C15A C 0.5472(8) 0.8000(7) 0.6277(7) 0.069(2) Uani 0.50 1 d P F 1
H15A H 0.5923 0.8519 0.6349 0.083 Uiso 0.50 1 calc PR F 1
H15B H 0.5406 0.7664 0.6838 0.083 Uiso 0.50 1 calc PR F 1
C14B C 0.5712(7) 0.7249(9) 0.6026(8) 0.072(3) Uani 0.50 1 d PD F 2
H14C H 0.5659 0.7092 0.6652 0.086 Uiso 0.50 1 calc PR F 2
H14D H 0.6338 0.7063 0.5813 0.086 Uiso 0.50 1 calc PR F 2
C15B C 0.5527(7) 0.8294(7) 0.5865(7) 0.067(2) Uani 0.50 1 d P F 2
H15C H 0.5843 0.8685 0.6308 0.081 Uiso 0.50 1 calc PR F 2
H15D H 0.5742 0.8485 0.5278 0.081 Uiso 0.50 1 calc PR F 2
C16 C 0.4506(3) 0.8363(2) 0.5940(3) 0.0618(10) Uani 1 1 d . . .
H16A H 0.4108 0.8586 0.6426 0.074 Uiso 0.50 1 calc PR F 1
H16B H 0.4584 0.8872 0.5509 0.074 Uiso 0.50 1 calc PR F 1
H16C H 0.4324 0.8398 0.6541 0.074 Uiso 0.50 1 d PR F 2
H16D H 0.4279 0.8910 0.5645 0.074 Uiso 0.50 1 d PR F 2
C27 C 0.40918(16) 0.59082(16) 0.7500 0.0346(7) Uani 1 2 d S . .
C28 C 0.46913(17) 0.53087(17) 0.7500 0.0384(8) Uani 1 2 d S . .
C29 C 0.54050(17) 0.45950(17) 0.7500 0.0430(10) Uani 1 2 d S . .
C30 C 0.5208(3) 0.3689(2) 0.7774(2) 0.0545(8) Uani 1 1 d . . .
H30 H 0.4595 0.3536 0.7964 0.065 Uiso 1 1 calc R . .
C31 C 0.5900(3) 0.3004(3) 0.7774(2) 0.0680(11) Uani 1 1 d . . .
H31 H 0.5757 0.2388 0.7964 0.082 Uiso 1 1 calc R . .
C32 C 0.6785(2) 0.3215(2) 0.7500 0.0747(18) Uani 1 2 d S . .
H32 H 0.7255 0.2745 0.7500 0.090 Uiso 1 2 calc SR . .

loop_
_atom_site_aniso_label
_atom_site_aniso_U_11
_atom_site_aniso_U_22
_atom_site_aniso_U_33
_atom_site_aniso_U_23
_atom_site_aniso_U_13
_atom_site_aniso_U_12
Ni 0.0285(2) 0.0285(2) 0.0286(3) -0.00048(19) -0.00048(19) 0.0075(2)
P1 0.0354(3) 0.0307(3) 0.0287(3) -0.0015(2) 0.0038(2) 0.0017(3)
O1 0.0460(10) 0.0384(10) 0.0290(8) 0.0027(7) -0.0009(7) 0.0066(8)
C1 0.0239(9) 0.0239(9) 0.0338(16) -0.0022(11) -0.0022(11) 0.0072(12)
C2 0.0279(11) 0.0275(11) 0.0344(12) 0.0000(9) -0.0031(9) -0.0016(9)
C3 0.0324(14) 0.0302(14) 0.0496(15) 0.0079(11) -0.0066(12) 0.0034(10)
C4 0.0284(11) 0.0284(11) 0.067(2) 0.0025(14) 0.0025(14) 0.0061(14)
C7 0.0438(15) 0.0357(15) 0.0393(15) -0.0065(12) 0.0046(12) -0.0040(12)
C8 0.102(3) 0.069(2) 0.0307(15) -0.0080(15) 0.0026(17) -0.029(2)
C9A 0.123(12) 0.101(11) 0.052(5) -0.002(6) -0.011(6) -0.061(10)
C9B 0.124(12) 0.069(8) 0.101(11) 0.019(7) -0.080(10) -0.025(7)
C10 0.071(3) 0.101(3) 0.074(3) 0.000(2) -0.009(2) -0.034(2)
C11 0.0559(19) 0.0534(18) 0.0461(16) -0.0115(14) 0.0117(15) -0.0165(16)
C12 0.0463(16) 0.0418(15) 0.0416(15) -0.0023(13) 0.0126(13) -0.0060(13)
C13 0.0528(18) 0.0476(17) 0.069(2) -0.0091(16) 0.0284(16) -0.0030(16)
C14A 0.051(5) 0.062(6) 0.125(10) 0.010(7) 0.041(7) -0.002(4)
C15A 0.070(5) 0.062(7) 0.076(7) -0.009(5) 0.004(5) -0.026(5)
C14B 0.037(4) 0.065(6) 0.113(9) 0.008(7) 0.004(6) -0.018(4)
C15B 0.060(5) 0.064(6) 0.078(7) -0.002(5) 0.003(5) -0.023(4)
C16 0.062(2) 0.0389(17) 0.085(2) -0.0084(17) 0.0202(19) -0.0127(15)
C27 0.0348(11) 0.0348(11) 0.0341(17) -0.0066(12) -0.0066(12) 0.0059(14)
C28 0.0385(12) 0.0385(12) 0.0382(19) -0.0104(14) -0.0104(14) 0.0096(16)
C29 0.0466(15) 0.0466(15) 0.0358(19) -0.0175(15) -0.0175(15) 0.0211(18)
C30 0.070(2) 0.0467(17) 0.0468(17) -0.0104(14) -0.0161(15) 0.0200(16)
C31 0.096(3) 0.053(2) 0.055(2) -0.0140(15) -0.0261(19) 0.034(2)
C32 0.087(3) 0.087(3) 0.050(2) -0.031(2) -0.031(2) 0.064(3)

loop_
_atom_type_symbol
_atom_type_description
_atom_type_scat_dispersion_real
_atom_type_scat_dispersion_imag
_atom_type_scat_source
C C 0.0181 0.0091 'International Tables Vol C Tables 4.2.6.8 and 6.1.1.4'
H H 0.0000 0.0000 'International Tables Vol C Tables 4.2.6.8 and 6.1.1.4'
O O 0.0492 0.0322 'International Tables Vol C Tables 4.2.6.8 and 6.1.1.4'
P P 0.2955 0.4335 'International Tables Vol C Tables 4.2.6.8 and 6.1.1.4'
Ni Ni -3.0029 0.5091 'International Tables Vol C Tables 4.2.6.8 and 6.1.1.4'

loop_
_geom_angle_atom_site_label_1
_geom_angle_atom_site_label_2
_geom_angle_atom_site_label_3
_geom_angle
_geom_angle_site_symmetry_1
_geom_angle_site_symmetry_3
C27 Ni C1 180.0 . .
C27 Ni P1 97.79(2) . .
C1 Ni P1 82.21(2) . .
C27 Ni P1 97.79(2) . 8_666
C1 Ni P1 82.21(2) . 8_666
P1 Ni P1 164.42(4) . 8_666
O1 P1 C7 102.51(12) . .
O1 P1 C12 100.87(12) . .
C7 P1 C12 106.57(12) . .
O1 P1 Ni 106.80(6) . .
C7 P1 Ni 116.33(9) . .
C12 P1 Ni 121.04(10) . .
C2 O1 P1 111.40(14) . .
C2 C1 C2 115.6(3) 8_666 .
C2 C1 Ni 122.19(14) 8_666 .
C2 C1 Ni 122.19(14) . .
C3 C2 C1 123.4(2) . .
C3 C2 O1 119.3(2) . .
C1 C2 O1 117.3(2) . .
C4 C3 C2 117.8(2) . .
C3 C4 C3 121.9(3) 8_666 .
C11 C7 C8 105.8(3) . .
C11 C7 P1 112.66(19) . .
C8 C7 P1 115.6(2) . .
C9A C8 C7 106.8(7) . .
C7 C8 C9B 101.3(6) . .
C8 C9A C10 106.6(9) . .
C10 C9B C8 106.5(9) . .
C9B C10 C11 101.7(6) . .
C11 C10 C9A 109.8(6) . .
C10 C11 C7 104.5(3) . .
C16 C12 C13 106.3(3) . .
C16 C12 P1 111.2(2) . .
C13 C12 P1 112.7(2) . .
C14A C13 C12 104.6(6) . .
C12 C13 C14B 103.2(5) . .
C13 C14A C15A 99.4(7) . .
C14A C15A C16 102.0(8) . .
C15B C14B C13 102.4(8) . .
C16 C15B C14B 102.9(7) . .
C15B C16 C12 106.8(5) . .
C12 C16 C15A 101.7(4) . .
C28 C27 Ni 180.0(3) . .
C27 C28 C29 180.0(3) . .
C30 C29 C30 117.9(4) 8_666 .
C30 C29 C28 121.03(19) 8_666 .
C30 C29 C28 121.03(19) . .
C29 C30 C31 120.8(4) . .
C32 C31 C30 120.2(4) . .
C31 C32 C31 120.2(4) 8_666 .

loop_
_geom_bond_atom_site_label_1
_geom_bond_atom_site_label_2
_geom_bond_distance
_geom_bond_site_symmetry_2
Ni C27 1.874(3) .
Ni C1 1.889(3) .
Ni P1 2.1374(6) .
Ni P1 2.1374(6) 8_666
P1 O1 1.6564(17) .
P1 C7 1.815(3) .
P1 C12 1.821(3) .
O1 C2 1.393(3) .
C1 C2 1.393(3) 8_666
C1 C2 1.393(3) .
C2 C3 1.386(3) .
C3 C4 1.383(3) .
C4 C3 1.383(3) 8_666
C7 C11 1.530(4) .
C7 C8 1.537(4) .
C8 C9A 1.483(16) .
C8 C9B 1.579(19) .
C9A C10 1.510(16) .
C9B C10 1.414(17) .
C10 C11 1.506(5) .
C12 C16 1.539(4) .
C12 C13 1.546(4) .
C13 C14A 1.492(12) .
C13 C14B 1.595(10) .
C14A C15A 1.534(17) .
C15A C16 1.565(12) .
C14B C15B 1.538(16) .
C15B C16 1.469(11) .
C27 C28 1.213(5) .
C28 C29 1.444(4) .
C29 C30 1.392(4) 8_666
C29 C30 1.392(4) .
C30 C31 1.393(4) .
C31 C32 1.368(4) .
C32 C31 1.368(5) 8_666

loop_
_geom_torsion_atom_site_label_1
_geom_torsion_atom_site_label_2
_geom_torsion_atom_site_label_3
_geom_torsion_atom_site_label_4
_geom_torsion
_geom_torsion_site_symmetry_1
_geom_torsion_site_symmetry_4
C27 Ni P1 O1 -177.11(7) . .
C1 Ni P1 O1 2.89(7) . .
P1 Ni P1 O1 2.89(7) 8_666 .
C27 Ni P1 C7 69.20(11) . .
C1 Ni P1 C7 -110.80(11) . .
P1 Ni P1 C7 -110.80(11) 8_666 .
C27 Ni P1 C12 -62.80(12) . .
C1 Ni P1 C12 117.20(12) . .
P1 Ni P1 C12 117.20(12) 8_666 .
C7 P1 O1 C2 119.10(17) . .
C12 P1 O1 C2 -131.02(17) . .
Ni P1 O1 C2 -3.69(17) . .
C27 Ni C1 C2 84.24(11) . 8_666
P1 Ni C1 C2 178.05(12) . 8_666
P1 Ni C1 C2 -1.95(12) 8_666 8_666
C27 Ni C1 C2 -95.76(11) . .
P1 Ni C1 C2 -1.95(12) . .
P1 Ni C1 C2 178.05(12) 8_666 .
C2 C1 C2 C3 -0.09(18) 8_666 .
Ni C1 C2 C3 179.91(18) . .
C2 C1 C2 O1 -180.0(2) 8_666 .
Ni C1 C2 O1 0.0(2) . .
P1 O1 C2 C3 -177.26(19) . .
P1 O1 C2 C1 2.6(2) . .
C1 C2 C3 C4 0.2(3) . .
O1 C2 C3 C4 -179.96(18) . .
C2 C3 C4 C3 -0.09(16) . 8_666
O1 P1 C7 C11 -71.5(2) . .
C12 P1 C7 C11 -177.0(2) . .
Ni P1 C7 C11 44.6(3) . .
O1 P1 C7 C8 50.3(3) . .
C12 P1 C7 C8 -55.2(3) . .
Ni P1 C7 C8 166.4(2) . .
C11 C7 C8 C9A -25.8(8) . .
P1 C7 C8 C9A -151.2(7) . .
C11 C7 C8 C9B 2.2(6) . .
P1 C7 C8 C9B -123.1(6) . .
C7 C8 C9A C10 17.5(12) . .
C9B C8 C9A C10 -64.9(19) . .
C9A C8 C9B C10 75(2) . .
C7 C8 C9B C10 -29.5(9) . .
C8 C9B C10 C11 44.5(10) . .
C8 C9B C10 C9A -65(2) . .
C8 C9A C10 C9B 75.6(19) . .
C8 C9A C10 C11 -2.6(13) . .
C9B C10 C11 C7 -42.3(9) . .
C9A C10 C11 C7 -13.2(8) . .
C8 C7 C11 C10 23.5(4) . .
P1 C7 C11 C10 150.6(3) . .
O1 P1 C12 C16 66.7(3) . .
C7 P1 C12 C16 173.4(2) . .
Ni P1 C12 C16 -50.6(3) . .
O1 P1 C12 C13 -174.0(2) . .
C7 P1 C12 C13 -67.3(2) . .
Ni P1 C12 C13 68.6(2) . .
C16 C12 C13 C14A -20.5(6) . .
P1 C12 C13 C14A -142.5(5) . .
C16 C12 C13 C14B 8.5(5) . .
P1 C12 C13 C14B -113.6(5) . .
C12 C13 C14A C15A 43.6(9) . .
C14B C13 C14A C15A -47.1(15) . .
C13 C14A C15A C16 -50.9(9) . .
C14A C13 C14B C15B 65.4(16) . .
C12 C13 C14B C15B -31.0(8) . .
C13 C14B C15B C16 42.9(10) . .
C14B C15B C16 C12 -38.5(9) . .
C14B C15B C16 C15A 45.3(11) . .
C13 C12 C16 C15B 18.4(6) . .
P1 C12 C16 C15B 141.4(5) . .
C13 C12 C16 C15A -11.0(5) . .
P1 C12 C16 C15A 112.0(4) . .
C14A C15A C16 C15B -65.8(13) . .
C14A C15A C16 C12 37.8(7) . .
C1 Ni C27 C28 0.0 . .
P1 Ni C27 C28 86.193(17) . .
P1 Ni C27 C28 -93.807(17) 8_666 .
Ni C27 C28 C29 0.0 . .
C27 C28 C29 C30 159.32(14) . 8_666
C27 C28 C29 C30 -20.68(14) . .
C30 C29 C30 C31 0.1(2) 8_666 .
C28 C29 C30 C31 -179.9(2) . .
C29 C30 C31 C32 -0.1(4) . .
C30 C31 C32 C31 0.1(2) . 8_666
